data_7116948
loop_
_publ_author_name
'Clingerman, Daniel J.'
'Morris, William'
'Mondloch, Joseph E.'
'Kennedy, Robert D.'
'Sarjeant, Amy A.'
'Stern, Charlotte'
'Hupp, Joseph T.'
'Farha, Omar K.'
'Mirkin, Chad A.'

_publ_section_title
;
 Stabilization of a highly porous metal-organic framework utilizing a
 carborane-based linker.
;
_journal_issue 30
_journal_name_full 'Chemical communications (Cambridge, England)'
_journal_page_first 6521
_journal_page_last 6523
_journal_paper_doi 10.1039/c4cc09212k
_journal_volume 51
_journal_year 2015
_chemical_formula_moiety 'C12 H30 B24'
_chemical_formula_sum 'C12 H30 B24'
_chemical_formula_weight 433.80
_chemical_name_systematic
;
 ?
;
_space_group_crystal_system monoclinic
_space_group_IT_number 14
_space_group_name_Hall '-P 2ybc'
_space_group_name_H-M_alt 'P 1 21/c 1'
_symmetry_space_group_name_Hall '-P 2ybc'
_symmetry_space_group_name_H-M 'P 1 21/c 1'
_atom_sites_solution_hydrogens difmap
_atom_sites_solution_primary dual
_audit_creation_date 2014-02-19
_audit_creation_method
;
Olex2 1.2
(compiled 2014.02.17 svn.r2891 for OlexSys, GUI svn.r4773)
;
_audit_update_record
;
2014-07-25 deposited with the CCDC.
2015-02-23 downloaded from the CCDC.
;
_cell_angle_alpha 90
_cell_angle_beta 118.684(3)
_cell_angle_gamma 90
_cell_formula_units_Z 4
_cell_length_a 11.9932(7)
_cell_length_b 19.6594(10)
_cell_length_c 12.4615(6)
_cell_measurement_reflns_used 7026
_cell_measurement_temperature 100(2)
_cell_measurement_theta_max 65.172
_cell_measurement_theta_min 4.202
_cell_volume 2577.6(2)
_computing_cell_refinement 'SAINT V7.23A (Bruker, 2005)'
_computing_data_collection 'APEX2 V2.1-4 (Bruker, 2007)'
_computing_data_reduction 'Bruker SAINT'
_computing_molecular_graphics 'Olex2 (Dolomanov et al., 2009)'
_computing_publication_material 'Olex2 (Dolomanov et al., 2009)'
_computing_structure_refinement 'ShelXL (Sheldrick, 2008)'
_computing_structure_solution 'ShelXD (Sheldrick, 2008)'
_diffrn_ambient_temperature 100(2)
_diffrn_detector_area_resol_mean 8
_diffrn_measured_fraction_theta_full 0.900
_diffrn_measured_fraction_theta_max 0.990
_diffrn_measurement_device_type 'Bruker Kappa APEX CCD area detector'
_diffrn_measurement_method '\w and \f scans'
_diffrn_radiation_monochromator 'MX optics'
_diffrn_radiation_type CuK\a
_diffrn_radiation_wavelength 1.54178
_diffrn_reflns_av_R_equivalents 0.0214
_diffrn_reflns_av_unetI/netI 0.0230
_diffrn_reflns_Laue_measured_fraction_full 0.900
_diffrn_reflns_Laue_measured_fraction_max 0.990
_diffrn_reflns_limit_h_max 13
_diffrn_reflns_limit_h_min -13
_diffrn_reflns_limit_k_max 22
_diffrn_reflns_limit_k_min -22
_diffrn_reflns_limit_l_max 14
_diffrn_reflns_limit_l_min -10
_diffrn_reflns_number 11695
_diffrn_reflns_point_group_measured_fraction_full 0.900
_diffrn_reflns_point_group_measured_fraction_max 0.990
_diffrn_reflns_theta_full 67.679
_diffrn_reflns_theta_max 63.686
_diffrn_reflns_theta_min 4.202
_diffrn_source microsource
_exptl_absorpt_coefficient_mu 0.325
_exptl_absorpt_correction_T_max 0.7526
_exptl_absorpt_correction_T_min 0.6889
_exptl_absorpt_correction_type multi-scan
_exptl_absorpt_process_details
;
SADABS-2012/1 (Bruker,2012) was used for absorption correction.
wR2(int) was 0.0666 before and 0.0322 after correction.
The Ratio of minimum to maximum transmission is 0.9154.
The \l/2 correction factor is 0.0015.
;
_exptl_crystal_colour colourless
_exptl_crystal_density_diffrn 1.118
_exptl_crystal_description tablet
_exptl_crystal_F_000 888
_exptl_crystal_size_max 0.414
_exptl_crystal_size_mid 0.137
_exptl_crystal_size_min 0.034
_refine_diff_density_max 0.203
_refine_diff_density_min -0.196
_refine_diff_density_rms 0.037
_refine_ls_extinction_method none
_refine_ls_goodness_of_fit_ref 1.041
_refine_ls_hydrogen_treatment refall
_refine_ls_matrix_type full
_refine_ls_number_parameters 445
_refine_ls_number_reflns 4190
_refine_ls_number_restraints 0
_refine_ls_restrained_S_all 1.041
_refine_ls_R_factor_all 0.0468
_refine_ls_R_factor_gt 0.0399
_refine_ls_shift/su_max 0.001
_refine_ls_shift/su_mean 0.000
_refine_ls_structure_factor_coef Fsqd
_refine_ls_weighting_details 'w=1/[\s^2^(Fo^2^)+(0.0691P)^2^+0.5122P] where P=(Fo^2^+2Fc^2^)/3'
_refine_ls_weighting_scheme calc
_refine_ls_wR_factor_gt 0.1050
_refine_ls_wR_factor_ref 0.1104
_reflns_Friedel_coverage 0.000
_reflns_number_gt 3619
_reflns_number_total 4190
_reflns_threshold_expression 'I > 2\s(I)'
_cod_data_source_file c4cc09212k2.cif
_cod_data_source_block n3301
_cod_database_code 7116948
_shelxl_version_number 2013-4
_shelx_space_group_comment
;
The symmetry employed for this shelxl refinement is uniquely defined
by the following loop, which should always be used as a source of
symmetry information in preference to the above space-group names.
They are only intended as comments.
;
_shelx_estimated_absorpt_t_max 0.989
_shelx_estimated_absorpt_t_min 0.877
_olex2_refinement_description
;
;
_olex2_computing_structure_refinement_long 'ShelXL (Sheldrick, 2008)'
_olex2_computing_structure_solution_long 'ShelXD (Sheldrick, 2008)'

loop_
_space_group_symop_operation_xyz
'x, y, z'
'-x, y+1/2, -z+1/2'
'-x, -y, -z'
'x, -y-1/2, z-1/2'

loop_
_atom_site_label
_atom_site_type_symbol
_atom_site_fract_x
_atom_site_fract_y
_atom_site_fract_z
_atom_site_U_iso_or_equiv
_atom_site_adp_type
_atom_site_occupancy
_atom_site_site_symmetry_order
_atom_site_calc_flag
C1 C 0.63438(11) 0.58934(6) 0.29813(11) 0.0163(3) Uani 1 1 d
C2 C 0.66972(11) 0.53263(6) 0.25429(11) 0.0171(3) Uani 1 1 d
H2 H 0.7523(14) 0.5334(7) 0.2526(13) 0.020(4) Uiso 1 1 d
C3 C 0.59288(11) 0.47514(6) 0.21657(11) 0.0168(3) Uani 1 1 d
C4 C 0.47929(12) 0.47438(6) 0.22173(11) 0.0178(3) Uani 1 1 d
H4 H 0.4264(13) 0.4342(8) 0.1958(13) 0.018(3) Uiso 1 1 d
C5 C 0.44246(11) 0.53106(6) 0.26385(11) 0.0165(3) Uani 1 1 d
C6 C 0.52003(12) 0.58830(6) 0.30183(11) 0.0170(3) Uani 1 1 d
H6 H 0.4958(13) 0.6279(8) 0.3317(13) 0.020(4) Uiso 1 1 d
C7 C 0.71878(11) 0.64982(6) 0.34518(11) 0.0164(3) Uani 1 1 d
C8 C 0.90884(13) 0.78715(7) 0.46071(12) 0.0220(3) Uani 1 1 d
H8 H 0.9617(15) 0.8257(8) 0.4917(15) 0.032(4) Uiso 1 1 d
C9 C 0.63348(11) 0.41334(6) 0.17547(11) 0.0169(3) Uani 1 1 d
C10 C 0.72455(12) 0.27076(7) 0.08794(12) 0.0209(3) Uani 1 1 d
H10 H 0.7515(14) 0.2288(8) 0.0631(14) 0.028(4) Uiso 1 1 d
C11 C 0.32235(12) 0.52981(6) 0.27266(11) 0.0166(3) Uani 1 1 d
C12 C 0.05515(12) 0.52705(7) 0.29889(12) 0.0223(3) Uani 1 1 d
H12 H -0.0205(15) 0.5264(8) 0.3056(14) 0.029(4) Uiso 1 1 d
B1 B 0.73835(13) 0.69356(7) 0.46238(13) 0.0171(3) Uani 1 1 d
H1 H 0.6877(14) 0.6791(8) 0.5118(14) 0.025(4) Uiso 1 1 d
B2 B 0.86651(13) 0.64847(8) 0.44879(13) 0.0187(3) Uani 1 1 d
H2A H 0.9094(13) 0.5997(7) 0.4865(13) 0.021(4) Uiso 1 1 d
B3 B 0.80615(14) 0.68243(8) 0.29272(14) 0.0196(3) Uani 1 1 d
H3 H 0.8057(14) 0.6595(8) 0.2120(14) 0.030(4) Uiso 1 1 d
B4 B 0.67817(14) 0.72774(7) 0.30579(13) 0.0194(3) Uani 1 1 d
H4A H 0.5803(14) 0.7384(8) 0.2342(14) 0.026(4) Uiso 1 1 d
B5 B 0.76590(14) 0.78173(8) 0.43822(14) 0.0202(3) Uani 1 1 d
H5 H 0.7219(14) 0.8245(8) 0.4599(14) 0.025(4) Uiso 1 1 d
B6 B 0.89951(14) 0.72573(8) 0.54032(14) 0.0204(3) Uani 1 1 d
H6A H 0.9547(14) 0.7258(7) 0.6386(14) 0.022(4) Uiso 1 1 d
B7 B 0.94812(14) 0.71763(8) 0.42061(14) 0.0222(3) Uani 1 1 d
H7 H 1.0428(15) 0.7111(8) 0.4299(15) 0.031(4) Uiso 1 1 d
B8 B 0.81460(15) 0.77376(8) 0.31863(15) 0.0234(3) Uani 1 1 d
H8A H 0.8078(15) 0.8100(8) 0.2511(15) 0.033(4) Uiso 1 1 d
B9 B 0.61909(14) 0.33660(7) 0.21298(14) 0.0195(3) Uani 1 1 d
H9 H 0.5768(14) 0.3286(8) 0.2732(14) 0.029(4) Uiso 1 1 d
B10 B 0.77141(13) 0.37767(7) 0.24758(14) 0.0188(3) Uani 1 1 d
H10A H 0.8443(14) 0.3996(7) 0.3317(14) 0.023(4) Uiso 1 1 d
B11 B 0.69946(13) 0.41078(7) 0.08937(13) 0.0183(3) Uani 1 1 d
H11 H 0.7171(13) 0.4585(7) 0.0542(13) 0.021(4) Uiso 1 1 d
B12 B 0.54661(14) 0.36951(7) 0.05435(14) 0.0192(3) Uani 1 1 d
H12A H 0.4508(14) 0.3864(8) -0.0070(14) 0.029(4) Uiso 1 1 d
B13 B 0.59165(14) 0.28076(8) 0.08704(15) 0.0215(3) Uani 1 1 d
H13 H 0.5221(14) 0.2406(8) 0.0572(14) 0.026(4) Uiso 1 1 d
B14 B 0.75026(14) 0.28610(8) 0.22393(14) 0.0208(3) Uani 1 1 d
H14 H 0.7996(14) 0.2489(8) 0.2969(15) 0.028(4) Uiso 1 1 d
B15 B 0.80792(14) 0.33864(8) 0.13651(14) 0.0199(3) Uani 1 1 d
H15 H 0.9015(14) 0.3426(8) 0.1427(14) 0.027(4) Uiso 1 1 d
B16 B 0.64904(14) 0.33275(8) -0.00024(14) 0.0201(3) Uani 1 1 d
H16 H 0.6222(13) 0.3303(7) -0.0963(14) 0.023(4) Uiso 1 1 d
B17 B 0.29164(14) 0.57837(8) 0.35933(14) 0.0207(3) Uani 1 1 d
H17 H 0.3606(14) 0.6167(8) 0.4164(14) 0.027(4) Uiso 1 1 d
B18 B 0.29943(14) 0.48439(8) 0.36836(13) 0.0197(3) Uani 1 1 d
H18 H 0.3770(14) 0.4514(8) 0.4320(14) 0.028(4) Uiso 1 1 d
B19 B 0.20330(13) 0.47954(7) 0.20033(13) 0.0187(3) Uani 1 1 d
H19 H 0.2037(13) 0.4435(8) 0.1370(14) 0.024(4) Uiso 1 1 d
B20 B 0.19541(14) 0.57351(8) 0.19101(14) 0.0206(3) Uani 1 1 d
H20 H 0.1899(14) 0.6067(8) 0.1197(14) 0.028(4) Uiso 1 1 d
B21 B 0.12204(14) 0.59424(8) 0.28452(15) 0.0230(3) Uani 1 1 d
H21 H 0.0842(14) 0.6465(9) 0.2821(14) 0.033(4) Uiso 1 1 d
B22 B 0.19592(15) 0.53151(8) 0.41064(14) 0.0229(3) Uani 1 1 d
H22 H 0.2139(14) 0.5342(8) 0.5017(15) 0.032(4) Uiso 1 1 d
B23 B 0.13296(14) 0.46127(8) 0.29777(14) 0.0221(3) Uani 1 1 d
H23 H 0.1023(14) 0.4103(8) 0.3046(14) 0.029(4) Uiso 1 1 d
B24 B 0.05922(14) 0.52417(8) 0.17246(14) 0.0224(3) Uani 1 1 d
H24 H -0.0275(15) 0.5205(8) 0.0870(15) 0.029(4) Uiso 1 1 d

loop_
_atom_site_aniso_label
_atom_site_aniso_U_11
_atom_site_aniso_U_22
_atom_site_aniso_U_33
_atom_site_aniso_U_23
_atom_site_aniso_U_13
_atom_site_aniso_U_12
C1 0.0159(6) 0.0165(6) 0.0159(6) 0.0029(5) 0.0072(5) 0.0009(5)
C2 0.0137(6) 0.0194(7) 0.0187(6) 0.0031(5) 0.0082(5) 0.0018(5)
C3 0.0159(6) 0.0174(6) 0.0171(6) 0.0024(5) 0.0079(5) 0.0027(5)
C4 0.0159(6) 0.0172(7) 0.0199(6) 0.0003(5) 0.0084(5) -0.0009(5)
C5 0.0142(6) 0.0183(6) 0.0167(6) 0.0021(5) 0.0072(5) 0.0013(5)
C6 0.0176(6) 0.0164(6) 0.0172(6) 0.0019(5) 0.0085(5) 0.0025(5)
C7 0.0148(6) 0.0175(6) 0.0181(6) 0.0013(5) 0.0088(5) 0.0010(5)
C8 0.0238(7) 0.0209(7) 0.0257(7) -0.0047(6) 0.0154(6) -0.0067(6)
C9 0.0136(6) 0.0177(6) 0.0201(6) 0.0010(5) 0.0086(5) 0.0002(5)
C10 0.0185(7) 0.0177(7) 0.0280(7) -0.0028(5) 0.0125(6) -0.0004(5)
C11 0.0157(6) 0.0162(6) 0.0192(6) 0.0001(5) 0.0093(5) 0.0000(5)
C12 0.0187(7) 0.0255(7) 0.0276(7) -0.0035(5) 0.0152(6) -0.0019(5)
B1 0.0151(7) 0.0178(7) 0.0188(7) 0.0002(6) 0.0084(6) -0.0002(5)
B2 0.0149(7) 0.0206(7) 0.0216(7) -0.0005(6) 0.0097(6) -0.0008(6)
B3 0.0211(7) 0.0185(7) 0.0228(8) -0.0015(6) 0.0134(6) -0.0033(6)
B4 0.0214(7) 0.0170(7) 0.0200(7) 0.0006(6) 0.0102(6) 0.0000(6)
B5 0.0213(8) 0.0188(7) 0.0221(7) -0.0015(6) 0.0116(6) -0.0019(6)
B6 0.0164(7) 0.0239(8) 0.0225(8) -0.0030(6) 0.0107(6) -0.0024(6)
B7 0.0194(7) 0.0253(8) 0.0262(8) -0.0044(6) 0.0143(6) -0.0055(6)
B8 0.0301(8) 0.0197(8) 0.0258(8) -0.0011(6) 0.0177(7) -0.0048(6)
B9 0.0174(7) 0.0176(7) 0.0255(8) 0.0017(6) 0.0118(6) 0.0014(6)
B10 0.0159(7) 0.0189(7) 0.0229(7) 0.0001(6) 0.0103(6) 0.0018(6)
B11 0.0167(7) 0.0180(7) 0.0217(7) -0.0007(6) 0.0104(6) -0.0005(6)
B12 0.0163(7) 0.0184(8) 0.0236(8) 0.0006(6) 0.0101(6) 0.0001(6)
B13 0.0188(7) 0.0180(7) 0.0290(8) -0.0009(6) 0.0126(6) -0.0007(6)
B14 0.0186(7) 0.0188(7) 0.0267(8) 0.0016(6) 0.0121(6) 0.0021(6)
B15 0.0168(7) 0.0204(8) 0.0243(8) -0.0011(6) 0.0115(6) 0.0010(6)
B16 0.0185(7) 0.0197(7) 0.0230(8) -0.0027(6) 0.0108(6) -0.0020(6)
B17 0.0198(7) 0.0198(7) 0.0261(8) -0.0034(6) 0.0139(6) -0.0012(6)
B18 0.0185(7) 0.0207(7) 0.0207(7) 0.0007(6) 0.0100(6) -0.0012(6)
B19 0.0152(7) 0.0206(8) 0.0211(7) -0.0024(6) 0.0093(6) -0.0009(6)
B20 0.0189(7) 0.0212(8) 0.0250(8) 0.0022(6) 0.0131(6) 0.0034(6)
B21 0.0218(8) 0.0221(8) 0.0309(8) -0.0019(6) 0.0174(7) 0.0013(6)
B22 0.0239(8) 0.0258(8) 0.0234(8) -0.0036(6) 0.0149(7) -0.0036(6)
B23 0.0206(7) 0.0220(8) 0.0273(8) -0.0017(6) 0.0144(6) -0.0033(6)
B24 0.0167(7) 0.0283(8) 0.0227(8) -0.0012(6) 0.0098(6) 0.0012(6)

loop_
_atom_type_symbol
_atom_type_description
_atom_type_scat_dispersion_real
_atom_type_scat_dispersion_imag
_atom_type_scat_source
C C 0.0181 0.0091 'International Tables Vol C Tables 4.2.6.8 and 6.1.1.4'
H H 0.0000 0.0000 'International Tables Vol C Tables 4.2.6.8 and 6.1.1.4'
B B 0.0090 0.0039 'International Tables Vol C Tables 4.2.6.8 and 6.1.1.4'

loop_
_geom_angle_atom_site_label_1
_geom_angle_atom_site_label_2
_geom_angle_atom_site_label_3
_geom_angle
C2 C1 C6 119.35(11)
C2 C1 C7 121.08(11)
C6 C1 C7 119.52(11)
C1 C2 H2 119.1(8)
C3 C2 C1 120.39(11)
C3 C2 H2 120.5(8)
C2 C3 C4 119.79(11)
C2 C3 C9 120.46(11)
C4 C3 C9 119.70(11)
C3 C4 H4 119.5(8)
C5 C4 C3 120.21(11)
C5 C4 H4 120.3(8)
C4 C5 C11 120.39(11)
C6 C5 C4 119.67(11)
C6 C5 C11 119.91(11)
C1 C6 H6 118.9(8)
C5 C6 C1 120.57(11)
C5 C6 H6 120.5(8)
C1 C7 B1 124.00(10)
C1 C7 B2 125.43(11)
C1 C7 B3 127.62(11)
C1 C7 B4 126.22(11)
B1 C7 B2 69.99(9)
B3 C7 B1 108.37(10)
B3 C7 B2 69.72(9)
B3 C7 B4 70.02(9)
B4 C7 B1 70.12(9)
B4 C7 B2 108.32(10)
B5 C8 H8 125.2(9)
B6 C8 H8 125.8(10)
B6 C8 B5 70.79(9)
B6 C8 B7 70.61(9)
B7 C8 H8 125.0(10)
B7 C8 B5 109.80(11)
B8 C8 H8 124.4(10)
B8 C8 B5 70.57(9)
B8 C8 B6 109.84(11)
B8 C8 B7 70.84(10)
C3 C9 B9 124.44(10)
C3 C9 B10 125.44(11)
C3 C9 B11 126.96(11)
C3 C9 B12 125.99(11)
B9 C9 B10 69.89(9)
B11 C9 B9 108.60(10)
B11 C9 B10 69.98(9)
B11 C9 B12 70.30(9)
B12 C9 B9 70.13(9)
B12 C9 B10 108.54(10)
B13 C10 H10 125.1(9)
B13 C10 B15 109.83(11)
B14 C10 H10 124.3(9)
B14 C10 B13 70.68(9)
B14 C10 B15 71.00(9)
B14 C10 B16 110.00(11)
B15 C10 H10 125.1(9)
B16 C10 H10 125.7(9)
B16 C10 B13 70.61(9)
B16 C10 B15 70.71(9)
C5 C11 B17 125.26(11)
C5 C11 B18 125.03(11)
C5 C11 B19 126.52(11)
C5 C11 B20 126.52(11)
B17 C11 B18 69.99(9)
B17 C11 B20 69.95(9)
B19 C11 B17 108.20(10)
B19 C11 B18 69.80(9)
B19 C11 B20 70.06(9)
B20 C11 B18 108.44(10)
B21 C12 H12 125.0(9)
B21 C12 B24 70.43(10)
B22 C12 H12 125.4(10)
B22 C12 B21 71.01(10)
B22 C12 B23 70.98(10)
B22 C12 B24 110.00(11)
B23 C12 H12 125.1(9)
B23 C12 B21 109.93(10)
B23 C12 B24 70.67(9)
B24 C12 H12 124.6(10)
C7 B1 H1 119.6(8)
C7 B1 B2 55.10(7)
C7 B1 B4 54.92(8)
C7 B1 B5 108.54(10)
C7 B1 B6 109.04(10)
B2 B1 H1 129.7(8)
B2 B1 B4 89.90(9)
B4 B1 H1 130.5(8)
B5 B1 H1 122.5(8)
B5 B1 B2 102.52(9)
B5 B1 B4 59.27(8)
B6 B1 H1 121.9(8)
B6 B1 B2 59.79(8)
B6 B1 B4 102.39(10)
B6 B1 B5 61.53(8)
C7 B2 B1 54.91(7)
C7 B2 H2A 118.1(8)
C7 B2 B3 55.01(7)
C7 B2 B6 108.15(10)
C7 B2 B7 108.73(11)
B1 B2 H2A 128.8(8)
B3 B2 B1 90.01(9)
B3 B2 H2A 130.0(8)
B6 B2 B1 58.99(8)
B6 B2 H2A 123.4(8)
B6 B2 B3 102.44(10)
B7 B2 B1 102.04(10)
B7 B2 H2A 124.2(8)
B7 B2 B3 59.82(8)
B7 B2 B6 61.29(8)
C7 B3 B2 55.27(7)
C7 B3 H3 119.4(8)
C7 B3 B4 55.00(7)
C7 B3 B7 108.26(10)
C7 B3 B8 108.22(10)
B2 B3 H3 130.1(8)
B2 B3 B4 90.22(9)
B4 B3 H3 129.7(8)
B7 B3 B2 59.04(8)
B7 B3 H3 123.2(8)
B7 B3 B4 101.95(10)
B8 B3 B2 102.12(10)
B8 B3 H3 122.8(8)
B8 B3 B4 59.09(8)
B8 B3 B7 61.32(9)
C7 B4 B1 54.96(8)
C7 B4 B3 54.98(7)
C7 B4 H4A 118.5(8)
C7 B4 B5 108.70(10)
C7 B4 B8 108.69(10)
B1 B4 H4A 130.4(8)
B3 B4 B1 89.87(9)
B3 B4 H4A 128.9(8)
B5 B4 B1 59.41(8)
B5 B4 B3 102.62(10)
B5 B4 H4A 123.6(8)
B8 B4 B1 102.11(10)
B8 B4 B3 59.64(8)
B8 B4 H4A 122.9(8)
B8 B4 B5 61.42(8)
C8 B5 B1 107.39(10)
C8 B5 B4 107.63(10)
C8 B5 H5 120.6(8)
C8 B5 B6 54.56(8)
C8 B5 B8 54.66(8)
B1 B5 H5 123.0(8)
B1 B5 B6 59.07(8)
B1 B5 B8 101.86(10)
B4 B5 B1 61.33(8)
B4 B5 H5 122.4(8)
B4 B5 B6 102.10(10)
B4 B5 B8 59.15(8)
B6 B5 H5 130.4(8)
B8 B5 H5 129.8(8)
B8 B5 B6 89.97(9)
C8 B6 B1 107.77(11)
C8 B6 B2 107.41(11)
C8 B6 B5 54.65(8)
C8 B6 H6A 121.1(8)
C8 B6 B7 54.72(8)
B1 B6 B2 61.22(8)
B1 B6 B5 59.40(8)
B1 B6 H6A 121.7(8)
B1 B6 B7 101.87(10)
B2 B6 B5 102.03(10)
B2 B6 H6A 122.8(8)
B2 B6 B7 58.83(8)
B5 B6 H6A 129.5(8)
B7 B6 B5 90.04(10)
B7 B6 H6A 131.1(8)
C8 B7 B2 108.30(10)
C8 B7 B3 107.82(11)
C8 B7 B6 54.66(8)
C8 B7 H7 120.9(8)
C8 B7 B8 54.54(8)
B2 B7 B3 61.14(8)
B2 B7 B6 59.88(8)
B2 B7 H7 121.6(8)
B2 B7 B8 102.18(10)
B3 B7 B6 102.38(9)
B3 B7 H7 122.4(8)
B3 B7 B8 59.30(8)
B6 B7 H7 129.7(8)
B6 B7 B8 89.93(9)
B8 B7 H7 130.9(8)
C8 B8 B3 107.97(11)
C8 B8 B4 107.99(10)
C8 B8 B5 54.77(8)
C8 B8 B7 54.62(8)
C8 B8 H8A 120.3(9)
B3 B8 B5 102.38(10)
B3 B8 B7 59.38(8)
B3 B8 H8A 122.6(9)
B4 B8 B3 61.27(8)
B4 B8 B5 59.44(8)
B4 B8 B7 102.11(10)
B4 B8 H8A 122.5(9)
B5 B8 B7 90.05(10)
B5 B8 H8A 129.8(9)
B7 B8 H8A 130.3(9)
C9 B9 H9 118.7(8)
C9 B9 B10 55.11(8)
C9 B9 B12 54.89(8)
C9 B9 B13 108.42(10)
C9 B9 B14 108.96(10)
B10 B9 H9 129.1(8)
B10 B9 B12 90.08(9)
B12 B9 H9 130.1(8)
B13 B9 H9 123.5(8)
B13 B9 B10 102.41(9)
B13 B9 B12 59.34(8)
B14 B9 H9 122.6(8)
B14 B9 B10 59.73(8)
B14 B9 B12 102.58(10)
B14 B9 B13 61.48(8)
C9 B10 B9 55.01(7)
C9 B10 H10A 120.1(8)
C9 B10 B11 54.90(7)
C9 B10 B14 108.25(10)
C9 B10 B15 108.52(10)
B9 B10 H10A 130.4(8)
B9 B10 B11 90.11(9)
B11 B10 H10A 129.7(8)
B14 B10 B9 59.05(8)
B14 B10 H10A 122.4(8)
B14 B10 B11 102.58(10)
B15 B10 B9 102.19(10)
B15 B10 H10A 122.1(8)
B15 B10 B11 59.64(8)
B15 B10 B14 61.55(8)
C9 B11 B10 55.12(7)
C9 B11 H11 119.3(7)
C9 B11 B12 54.86(8)
C9 B11 B15 108.22(10)
C9 B11 B16 108.06(10)
B10 B11 H11 130.2(7)
B10 B11 B12 89.97(9)
B12 B11 H11 129.6(7)
B15 B11 B10 59.10(8)
B15 B11 H11 123.3(7)
B15 B11 B12 101.97(10)
B15 B11 B16 61.14(8)
B16 B11 B10 101.82(10)
B16 B11 H11 123.1(7)
B16 B11 B12 59.18(8)
C9 B12 B9 54.98(8)
C9 B12 B11 54.83(7)
C9 B12 H12A 119.2(8)
C9 B12 B13 108.37(10)
C9 B12 B16 108.31(10)
B9 B12 B11 89.84(9)
B9 B12 H12A 131.0(8)
B11 B12 H12A 128.8(8)
B13 B12 B9 59.19(8)
B13 B12 B11 102.34(9)
B13 B12 H12A 123.6(8)
B13 B12 B16 61.27(8)
B16 B12 B9 101.86(9)
B16 B12 B11 59.49(8)
B16 B12 H12A 122.5(8)
C10 B13 B9 107.59(10)
C10 B13 B12 107.94(10)
C10 B13 H13 121.1(8)
C10 B13 B14 54.61(8)
C10 B13 B16 54.66(8)
B9 B13 B12 61.47(8)
B9 B13 H13 122.1(8)
B9 B13 B14 59.21(8)
B9 B13 B16 102.15(10)
B12 B13 H13 122.0(8)
B12 B13 B14 102.47(10)
B12 B13 B16 59.41(8)
B14 B13 H13 130.0(8)
B16 B13 H13 130.4(8)
B16 B13 B14 90.15(9)
C10 B14 B9 107.77(11)
C10 B14 B10 107.40(11)
C10 B14 B13 54.71(8)
C10 B14 H14 120.5(8)
C10 B14 B15 54.58(8)
B9 B14 B10 61.22(8)
B9 B14 B13 59.31(8)
B9 B14 H14 122.2(8)
B9 B14 B15 101.86(10)
B10 B14 B13 101.94(10)
B10 B14 H14 123.3(8)
B10 B14 B15 58.92(8)
B13 B14 H14 129.4(8)
B13 B14 B15 89.90(9)
B15 B14 H14 130.9(8)
C10 B15 B10 107.80(10)
C10 B15 B11 107.90(10)
C10 B15 B14 54.42(8)
C10 B15 H15 121.3(8)
C10 B15 B16 54.58(8)
B10 B15 B11 61.25(8)
B10 B15 B14 59.53(8)
B10 B15 H15 122.3(8)
B10 B15 B16 102.14(9)
B11 B15 B14 102.29(9)
B11 B15 H15 121.3(8)
B11 B15 B16 59.45(8)
B14 B15 H15 131.2(8)
B16 B15 B14 89.81(9)
B16 B15 H15 129.7(8)
C10 B16 B11 107.98(11)
C10 B16 B12 107.91(11)
C10 B16 B13 54.73(8)
C10 B16 B15 54.71(8)
C10 B16 H16 119.7(8)
B11 B16 B13 102.28(10)
B11 B16 B15 59.41(8)
B11 B16 H16 123.5(8)
B12 B16 B11 61.34(8)
B12 B16 B13 59.32(8)
B12 B16 B15 102.28(10)
B12 B16 H16 122.5(8)
B13 B16 B15 90.14(9)
B13 B16 H16 129.0(8)
B15 B16 H16 130.5(8)
C11 B17 H17 120.0(8)
C11 B17 B18 55.12(8)
C11 B17 B20 55.09(8)
C11 B17 B21 108.57(11)
C11 B17 B22 108.84(10)
B18 B17 H17 130.5(8)
B20 B17 H17 129.8(8)
B20 B17 B18 90.18(9)
B21 B17 H17 121.9(8)
B21 B17 B18 102.40(10)
B21 B17 B20 59.32(8)
B22 B17 H17 122.1(8)
B22 B17 B18 59.52(8)
B22 B17 B20 102.59(10)
B22 B17 B21 61.58(8)
C11 B18 B17 54.89(8)
C11 B18 H18 118.3(8)
C11 B18 B19 54.96(8)
C11 B18 B22 108.31(10)
C11 B18 B23 108.58(10)
B17 B18 H18 129.3(8)
B19 B18 B17 89.81(9)
B19 B18 H18 129.8(8)
B22 B18 B17 59.16(8)
B22 B18 H18 123.4(8)
B22 B18 B19 102.33(10)
B23 B18 B17 102.09(10)
B23 B18 H18 123.8(8)
B23 B18 B19 59.55(8)
B23 B18 B22 61.43(8)
C11 B19 B18 55.24(8)
C11 B19 H19 120.4(8)
C11 B19 B20 55.06(8)
C11 B19 B23 108.59(10)
C11 B19 B24 108.49(10)
B18 B19 H19 130.9(8)
B18 B19 B20 90.28(9)
B20 B19 H19 129.6(8)
B23 B19 B18 59.29(8)
B23 B19 H19 122.3(8)
B23 B19 B20 102.31(10)
B23 B19 B24 61.24(8)
B24 B19 B18 102.17(10)
B24 B19 H19 121.5(8)
B24 B19 B20 59.38(8)
C11 B20 B17 54.96(8)
C11 B20 B19 54.88(8)
C11 B20 H20 120.5(8)
C11 B20 B21 108.47(11)
C11 B20 B24 108.33(11)
B17 B20 B19 89.72(9)
B17 B20 H20 131.4(8)
B19 B20 H20 129.5(8)
B21 B20 B17 59.34(8)
B21 B20 B19 102.14(10)
B21 B20 H20 122.5(8)
B21 B20 B24 61.14(8)
B24 B20 B17 101.86(10)
B24 B20 B19 59.38(8)
B24 B20 H20 121.5(8)
C12 B21 B17 107.44(11)
C12 B21 B20 108.11(11)
C12 B21 H21 122.9(8)
C12 B21 B22 54.35(8)
C12 B21 B24 54.81(8)
B17 B21 H21 120.9(8)
B17 B21 B22 59.18(8)
B17 B21 B24 102.15(10)
B20 B21 B17 61.34(8)
B20 B21 H21 120.4(8)
B20 B21 B22 102.32(10)
B20 B21 B24 59.56(8)
B22 B21 H21 131.1(8)
B24 B21 H21 130.7(8)
B24 B21 B22 90.01(9)
C12 B22 B17 107.74(11)
C12 B22 B18 107.65(11)
C12 B22 B21 54.64(8)
C12 B22 H22 122.0(8)
C12 B22 B23 54.64(8)
B17 B22 B18 61.32(8)
B17 B22 B21 59.24(8)
B17 B22 H22 121.3(9)
B17 B22 B23 101.98(10)
B18 B22 B21 102.02(10)
B18 B22 H22 121.6(8)
B18 B22 B23 59.11(8)
B21 B22 H22 130.5(9)
B23 B22 B21 89.86(10)
B23 B22 H22 130.9(9)
C12 B23 B18 107.74(11)
C12 B23 B19 107.83(11)
C12 B23 B22 54.38(8)
C12 B23 H23 121.7(8)
C12 B23 B24 54.71(8)
B18 B23 B19 61.16(8)
B18 B23 B22 59.46(8)
B18 B23 H23 122.0(8)
B18 B23 B24 102.18(10)
B19 B23 B22 102.07(10)
B19 B23 H23 121.3(8)
B19 B23 B24 59.39(8)
B22 B23 H23 131.2(8)
B24 B23 B22 89.89(10)
B24 B23 H23 129.9(8)
C12 B24 B19 107.73(11)
C12 B24 B20 107.83(11)
C12 B24 B21 54.76(8)
C12 B24 B23 54.62(8)
C12 B24 H24 120.3(8)
B19 B24 B21 102.15(10)
B19 B24 B23 59.37(8)
B19 B24 H24 122.4(8)
B20 B24 B19 61.24(8)
B20 B24 B21 59.30(8)
B20 B24 B23 102.30(10)
B20 B24 H24 123.0(8)
B21 B24 B23 90.24(10)
B21 B24 H24 130.4(8)
B23 B24 H24 129.4(8)

loop_
_geom_bond_atom_site_label_1
_geom_bond_atom_site_label_2
_geom_bond_distance
C1 C2 1.3940(17)
C1 C6 1.3943(17)
C1 C7 1.4874(17)
C2 H2 1.001(14)
C2 C3 1.3899(18)
C3 C4 1.3944(17)
C3 C9 1.4882(17)
C4 H4 0.967(15)
C4 C5 1.3909(17)
C5 C6 1.3904(18)
C5 C11 1.4965(16)
C6 H6 0.966(15)
C7 B1 1.6119(18)
C7 B2 1.6158(18)
C7 B3 1.6106(18)
C7 B4 1.6110(18)
C8 H8 0.943(17)
C8 B5 1.6023(18)
C8 B6 1.601(2)
C8 B7 1.602(2)
C8 B8 1.600(2)
C9 B9 1.6131(18)
C9 B10 1.6151(18)
C9 B11 1.6108(18)
C9 B12 1.6114(19)
C10 H10 0.988(16)
C10 B13 1.6006(18)
C10 B14 1.599(2)
C10 B15 1.6020(19)
C10 B16 1.599(2)
C11 B17 1.6110(18)
C11 B18 1.6155(18)
C11 B19 1.6100(18)
C11 B20 1.6137(18)
C12 H12 0.950(16)
C12 B21 1.600(2)
C12 B22 1.594(2)
C12 B23 1.599(2)
C12 B24 1.6005(19)
B1 H1 1.091(15)
B1 B2 1.8511(19)
B1 B4 1.851(2)
B1 B5 1.817(2)
B1 B6 1.810(2)
B2 H2A 1.083(15)
B2 B3 1.844(2)
B2 B6 1.825(2)
B2 B7 1.806(2)
B3 H3 1.100(16)
B3 B4 1.848(2)
B3 B7 1.820(2)
B3 B8 1.819(2)
B4 H4A 1.101(15)
B4 B5 1.814(2)
B4 B8 1.808(2)
B5 H5 1.093(15)
B5 B6 1.855(2)
B5 B8 1.850(2)
B6 H6A 1.077(15)
B6 B7 1.851(2)
B7 H7 1.093(15)
B7 B8 1.856(2)
B8 H8A 1.075(17)
B9 H9 1.101(15)
B9 B10 1.849(2)
B9 B12 1.853(2)
B9 B13 1.811(2)
B9 B14 1.809(2)
B10 H10A 1.082(15)
B10 B11 1.850(2)
B10 B14 1.822(2)
B10 B15 1.811(2)
B11 H11 1.099(15)
B11 B12 1.855(2)
B11 B15 1.821(2)
B11 B16 1.821(2)
B12 H12A 1.083(15)
B12 B13 1.814(2)
B12 B16 1.8156(19)
B13 H13 1.078(15)
B13 B14 1.851(2)
B13 B16 1.849(2)
B14 H14 1.093(16)
B14 B15 1.859(2)
B15 H15 1.091(15)
B15 B16 1.852(2)
B16 H16 1.081(15)
B17 H17 1.093(15)
B17 B18 1.851(2)
B17 B20 1.848(2)
B17 B21 1.812(2)
B17 B22 1.811(2)
B18 H18 1.099(16)
B18 B19 1.845(2)
B18 B22 1.818(2)
B18 B23 1.811(2)
B19 H19 1.062(15)
B19 B20 1.850(2)
B19 B23 1.816(2)
B19 B24 1.817(2)
B20 H20 1.079(16)
B20 B21 1.812(2)
B20 B24 1.817(2)
B21 H21 1.117(17)
B21 B22 1.855(2)
B21 B24 1.845(2)
B22 H22 1.050(17)
B22 B23 1.854(2)
B23 H23 1.085(16)
B23 B24 1.850(2)
B24 H24 1.076(16)

loop_
_geom_torsion_atom_site_label_1
_geom_torsion_atom_site_label_2
_geom_torsion_atom_site_label_3
_geom_torsion_atom_site_label_4
_geom_torsion
C1 C2 C3 C4 0.50(18)
C1 C2 C3 C9 -177.00(11)
C1 C7 B1 B2 119.90(13)
C1 C7 B1 B4 -120.94(13)
C1 C7 B1 B5 -147.53(11)
C1 C7 B1 B6 147.06(11)
C1 C7 B2 B1 -118.12(13)
C1 C7 B2 B3 122.40(14)
C1 C7 B2 B6 -144.89(11)
C1 C7 B2 B7 150.11(11)
C1 C7 B3 B2 -119.70(14)
C1 C7 B3 B4 120.91(14)
C1 C7 B3 B7 -147.09(12)
C1 C7 B3 B8 147.96(12)
C1 C7 B4 B1 118.18(13)
C1 C7 B4 B3 -122.61(14)
C1 C7 B4 B5 144.84(11)
C1 C7 B4 B8 -149.91(12)
C2 C1 C6 C5 0.88(18)
C2 C1 C7 B1 -141.23(12)
C2 C1 C7 B2 -52.76(17)
C2 C1 C7 B3 37.88(18)
C2 C1 C7 B4 129.58(13)
C2 C3 C4 C5 0.34(18)
C2 C3 C9 B9 137.21(13)
C2 C3 C9 B10 48.57(17)
C2 C3 C9 B11 -41.99(18)
C2 C3 C9 B12 -133.43(13)
C3 C4 C5 C6 -0.56(18)
C3 C4 C5 C11 -178.38(11)
C3 C9 B9 B10 -119.85(14)
C3 C9 B9 B12 120.66(13)
C3 C9 B9 B13 147.63(11)
C3 C9 B9 B14 -147.06(11)
C3 C9 B10 B9 118.60(14)
C3 C9 B10 B11 -121.74(14)
C3 C9 B10 B14 145.48(11)
C3 C9 B10 B15 -149.27(11)
C3 C9 B11 B10 119.88(14)
C3 C9 B11 B12 -120.78(14)
C3 C9 B11 B15 147.19(12)
C3 C9 B11 B16 -148.10(12)
C3 C9 B12 B9 -118.74(13)
C3 C9 B12 B11 121.95(14)
C3 C9 B12 B13 -145.66(11)
C3 C9 B12 B16 149.41(11)
C4 C3 C9 B9 -40.29(17)
C4 C3 C9 B10 -128.94(13)
C4 C3 C9 B11 140.51(13)
C4 C3 C9 B12 49.07(17)
C4 C5 C6 C1 -0.05(18)
C4 C5 C11 B17 157.74(12)
C4 C5 C11 B18 68.65(17)
C4 C5 C11 B19 -21.02(19)
C4 C5 C11 B20 -112.19(15)
C5 C11 B17 B18 -119.39(14)
C5 C11 B17 B20 121.19(14)
C5 C11 B17 B21 148.21(11)
C5 C11 B17 B22 -146.36(11)
C5 C11 B18 B17 119.68(14)
C5 C11 B18 B19 -121.10(14)
C5 C11 B18 B22 146.45(11)
C5 C11 B18 B23 -148.39(11)
C5 C11 B19 B18 119.25(14)
C5 C11 B19 B20 -121.27(14)
C5 C11 B19 B23 146.46(12)
C5 C11 B19 B24 -148.55(12)
C5 C11 B20 B17 -119.64(14)
C5 C11 B20 B19 121.28(14)
C5 C11 B20 B21 -146.65(12)
C5 C11 B20 B24 148.52(12)
C6 C1 C2 C3 -1.10(18)
C6 C1 C7 B1 36.50(17)
C6 C1 C7 B2 124.97(13)
C6 C1 C7 B3 -144.38(13)
C6 C1 C7 B4 -52.68(17)
C6 C5 C11 B17 -20.08(18)
C6 C5 C11 B18 -109.16(14)
C6 C5 C11 B19 161.16(12)
C6 C5 C11 B20 69.99(17)
C7 C1 C2 C3 176.64(11)
C7 C1 C6 C5 -176.89(11)
C7 B1 B2 B3 45.49(8)
C7 B1 B2 B6 150.04(11)
C7 B1 B2 B7 104.56(11)
C7 B1 B4 B3 -45.63(8)
C7 B1 B4 B5 -150.41(11)
C7 B1 B4 B8 -104.46(11)
C7 B1 B5 C8 -75.75(12)
C7 B1 B5 B4 25.23(9)
C7 B1 B5 B6 -102.10(11)
C7 B1 B5 B8 -19.36(13)
C7 B1 B6 C8 74.83(13)
C7 B1 B6 B2 -25.68(10)
C7 B1 B6 B5 101.27(11)
C7 B1 B6 B7 18.36(13)
C7 B2 B3 B4 45.54(8)
C7 B2 B3 B7 149.37(11)
C7 B2 B3 B8 103.90(11)
C7 B2 B6 C8 -75.65(12)
C7 B2 B6 B1 25.47(9)
C7 B2 B6 B5 -19.23(12)
C7 B2 B6 B7 -101.87(11)
C7 B2 B7 C8 74.56(13)
C7 B2 B7 B3 -26.15(10)
C7 B2 B7 B6 100.91(11)
C7 B2 B7 B8 18.18(13)
C7 B3 B4 B1 45.61(8)
C7 B3 B4 B5 104.14(11)
C7 B3 B4 B8 149.76(11)
C7 B3 B7 C8 -75.34(13)
C7 B3 B7 B2 26.16(10)
C7 B3 B7 B6 -18.80(13)
C7 B3 B7 B8 -101.23(11)
C7 B3 B8 C8 75.36(13)
C7 B3 B8 B4 -25.74(10)
C7 B3 B8 B5 18.70(13)
C7 B3 B8 B7 101.30(11)
C7 B4 B5 C8 75.32(13)
C7 B4 B5 B1 -25.27(9)
C7 B4 B5 B6 18.97(12)
C7 B4 B5 B8 101.58(11)
C7 B4 B8 C8 -75.25(13)
C7 B4 B8 B3 25.81(10)
C7 B4 B8 B5 -101.61(11)
C7 B4 B8 B7 -18.82(13)
C8 B5 B6 B1 -148.68(11)
C8 B5 B6 B2 -102.94(11)
C8 B5 B6 B7 -44.88(9)
C8 B5 B8 B3 103.39(12)
C8 B5 B8 B4 148.87(12)
C8 B5 B8 B7 44.81(9)
C8 B6 B7 B2 -148.90(12)
C8 B6 B7 B3 -103.21(11)
C8 B6 B7 B8 -44.74(9)
C8 B7 B8 B3 -149.31(11)
C8 B7 B8 B4 -103.59(11)
C8 B7 B8 B5 -44.91(8)
C9 C3 C4 C5 177.86(11)
C9 B9 B10 B11 -45.31(8)
C9 B9 B10 B14 -149.95(11)
C9 B9 B10 B15 -104.21(11)
C9 B9 B12 B11 45.47(8)
C9 B9 B12 B13 149.98(11)
C9 B9 B12 B16 104.18(10)
C9 B9 B13 C10 75.71(13)
C9 B9 B13 B12 -25.56(9)
C9 B9 B13 B14 102.05(11)
C9 B9 B13 B16 19.24(12)
C9 B9 B14 C10 -74.76(13)
C9 B9 B14 B10 25.74(10)
C9 B9 B14 B13 -101.16(11)
C9 B9 B14 B15 -18.43(13)
C9 B10 B11 B12 -45.47(8)
C9 B10 B11 B15 -149.48(11)
C9 B10 B11 B16 -103.90(10)
C9 B10 B14 C10 75.53(12)
C9 B10 B14 B9 -25.59(10)
C9 B10 B14 B13 19.07(12)
C9 B10 B14 B15 101.63(11)
C9 B10 B15 C10 -75.08(13)
C9 B10 B15 B11 25.99(9)
C9 B10 B15 B14 -101.19(11)
C9 B10 B15 B16 -18.70(13)
C9 B11 B12 B9 -45.57(8)
C9 B11 B12 B13 -103.91(11)
C9 B11 B12 B16 -149.47(11)
C9 B11 B15 C10 74.90(13)
C9 B11 B15 B10 -26.01(9)
C9 B11 B15 B14 18.64(13)
C9 B11 B15 B16 101.02(11)
C9 B11 B16 C10 -75.11(12)
C9 B11 B16 B12 25.91(10)
C9 B11 B16 B13 -18.52(12)
C9 B11 B16 B15 -101.29(11)
C9 B12 B13 C10 -75.12(13)
C9 B12 B13 B9 25.58(9)
C9 B12 B13 B14 -18.61(12)
C9 B12 B13 B16 -101.28(11)
C9 B12 B16 C10 75.19(13)
C9 B12 B16 B11 -25.94(10)
C9 B12 B16 B13 101.36(11)
C9 B12 B16 B15 18.62(13)
C10 B13 B14 B9 148.75(11)
C10 B13 B14 B10 102.99(11)
C10 B13 B14 B15 44.86(9)
C10 B13 B16 B11 -103.48(11)
C10 B13 B16 B12 -149.06(11)
C10 B13 B16 B15 -44.83(9)
C10 B14 B15 B10 148.99(11)
C10 B14 B15 B11 103.35(11)
C10 B14 B15 B16 44.74(9)
C10 B15 B16 B11 149.05(11)
C10 B15 B16 B12 103.39(11)
C10 B15 B16 B13 44.83(8)
C11 C5 C6 C1 177.78(11)
C11 B17 B18 B19 -45.61(8)
C11 B17 B18 B22 -150.12(12)
C11 B17 B18 B23 -104.35(11)
C11 B17 B20 B19 45.63(8)
C11 B17 B20 B21 149.94(11)
C11 B17 B20 B24 104.20(11)
C11 B17 B21 C12 75.83(13)
C11 B17 B21 B20 -25.68(10)
C11 B17 B21 B22 101.86(11)
C11 B17 B21 B24 19.22(13)
C11 B17 B22 C12 -75.25(13)
C11 B17 B22 B18 25.58(10)
C11 B17 B22 B21 -101.42(12)
C11 B17 B22 B23 -18.85(13)
C11 B18 B19 B20 -45.53(8)
C11 B18 B19 B23 -149.72(11)
C11 B18 B19 B24 -104.20(11)
C11 B18 B22 C12 75.56(13)
C11 B18 B22 B17 -25.42(10)
C11 B18 B22 B21 19.14(13)
C11 B18 B22 B23 101.65(11)
C11 B18 B23 C12 -75.19(13)
C11 B18 B23 B19 25.82(10)
C11 B18 B23 B22 -101.21(11)
C11 B18 B23 B24 -18.65(13)
C11 B19 B20 B17 -45.68(8)
C11 B19 B20 B21 -104.17(11)
C11 B19 B20 B24 -149.67(11)
C11 B19 B23 C12 74.93(13)
C11 B19 B23 B18 -25.91(10)
C11 B19 B23 B22 18.77(13)
C11 B19 B23 B24 101.37(11)
C11 B19 B24 C12 -75.14(13)
C11 B19 B24 B20 25.88(10)
C11 B19 B24 B21 -18.57(13)
C11 B19 B24 B23 -101.53(11)
C11 B20 B21 C12 -74.79(13)
C11 B20 B21 B17 25.61(10)
C11 B20 B21 B22 -18.58(13)
C11 B20 B21 B24 -101.22(11)
C11 B20 B24 C12 75.07(13)
C11 B20 B24 B19 -25.79(10)
C11 B20 B24 B21 101.44(11)
C11 B20 B24 B23 18.60(13)
C12 B21 B22 B17 149.00(12)
C12 B21 B22 B18 103.24(11)
C12 B21 B22 B23 44.94(9)
C12 B21 B24 B19 -103.26(11)
C12 B21 B24 B20 -148.82(12)
C12 B21 B24 B23 -44.61(9)
C12 B22 B23 B18 149.07(12)
C12 B22 B23 B19 103.41(11)
C12 B22 B23 B24 44.82(9)
C12 B23 B24 B19 148.72(12)
C12 B23 B24 B20 103.27(11)
C12 B23 B24 B21 44.71(9)
B1 C7 B2 B3 -119.48(10)
B1 C7 B2 B6 -26.77(10)
B1 C7 B2 B7 -91.77(11)
B1 C7 B3 B2 59.53(10)
B1 C7 B3 B4 -59.87(10)
B1 C7 B3 B7 32.14(13)
B1 C7 B3 B8 -32.81(13)
B1 C7 B4 B3 119.21(10)
B1 C7 B4 B5 26.66(10)
B1 C7 B4 B8 91.91(11)
B1 B2 B3 C7 -45.42(8)
B1 B2 B3 B4 0.12(9)
B1 B2 B3 B7 103.95(10)
B1 B2 B3 B8 58.48(10)
B1 B2 B6 C8 -101.11(11)
B1 B2 B6 B5 -44.70(8)
B1 B2 B6 B7 -127.34(10)
B1 B2 B7 C8 17.82(13)
B1 B2 B7 B3 -82.89(9)
B1 B2 B7 B6 44.17(9)
B1 B2 B7 B8 -38.56(11)
B1 B4 B5 C8 100.59(11)
B1 B4 B5 B6 44.24(8)
B1 B4 B5 B8 126.85(10)
B1 B4 B8 C8 -18.44(13)
B1 B4 B8 B3 82.63(10)
B1 B4 B8 B5 -44.79(9)
B1 B4 B8 B7 37.99(11)
B1 B5 B6 C8 148.68(11)
B1 B5 B6 B2 45.74(9)
B1 B5 B6 B7 103.80(10)
B1 B5 B8 C8 -103.03(11)
B1 B5 B8 B3 0.36(12)
B1 B5 B8 B4 45.84(9)
B1 B5 B8 B7 -58.23(10)
B1 B6 B7 C8 103.50(11)
B1 B6 B7 B2 -45.40(9)
B1 B6 B7 B3 0.29(12)
B1 B6 B7 B8 58.75(10)
B2 C7 B1 B4 119.16(10)
B2 C7 B1 B5 92.57(10)
B2 C7 B1 B6 27.16(10)
B2 C7 B3 B4 -119.40(10)
B2 C7 B3 B7 -27.39(10)
B2 C7 B3 B8 -92.34(11)
B2 C7 B4 B1 -59.80(9)
B2 C7 B4 B3 59.41(10)
B2 C7 B4 B5 -33.14(13)
B2 C7 B4 B8 32.11(13)
B2 B1 B4 C7 45.74(8)
B2 B1 B4 B3 0.12(9)
B2 B1 B4 B5 -104.67(9)
B2 B1 B4 B8 -58.72(10)
B2 B1 B5 C8 -18.68(12)
B2 B1 B5 B4 82.29(10)
B2 B1 B5 B6 -45.03(9)
B2 B1 B5 B8 37.71(11)
B2 B1 B6 C8 100.51(11)
B2 B1 B6 B5 126.95(10)
B2 B1 B6 B7 44.04(9)
B2 B3 B4 C7 -45.73(8)
B2 B3 B4 B1 -0.12(9)
B2 B3 B4 B5 58.41(10)
B2 B3 B4 B8 104.03(10)
B2 B3 B7 C8 -101.50(11)
B2 B3 B7 B6 -44.96(9)
B2 B3 B7 B8 -127.39(10)
B2 B3 B8 C8 18.22(12)
B2 B3 B8 B4 -82.87(9)
B2 B3 B8 B5 -38.43(11)
B2 B3 B8 B7 44.17(9)
B2 B6 B7 C8 148.90(12)
B2 B6 B7 B3 45.69(9)
B2 B6 B7 B8 104.15(10)
B2 B7 B8 C8 103.92(11)
B2 B7 B8 B3 -45.38(9)
B2 B7 B8 B4 0.33(12)
B2 B7 B8 B5 59.01(10)
B3 C7 B1 B2 -59.36(10)
B3 C7 B1 B4 59.80(10)
B3 C7 B1 B5 33.21(13)
B3 C7 B1 B6 -32.20(13)
B3 C7 B2 B1 119.48(10)
B3 C7 B2 B6 92.71(11)
B3 C7 B2 B7 27.71(10)
B3 C7 B4 B1 -119.21(10)
B3 C7 B4 B5 -92.55(11)
B3 C7 B4 B8 -27.30(10)
B3 B2 B6 C8 -18.72(12)
B3 B2 B6 B1 82.40(9)
B3 B2 B6 B5 37.70(11)
B3 B2 B6 B7 -44.95(9)
B3 B2 B7 C8 100.71(12)
B3 B2 B7 B6 127.06(10)
B3 B2 B7 B8 44.33(9)
B3 B4 B5 C8 18.35(13)
B3 B4 B5 B1 -82.24(9)
B3 B4 B5 B6 -38.00(11)
B3 B4 B5 B8 44.61(9)
B3 B4 B8 C8 -101.06(12)
B3 B4 B8 B5 -127.42(10)
B3 B4 B8 B7 -44.63(9)
B3 B7 B8 C8 149.31(11)
B3 B7 B8 B4 45.72(9)
B3 B7 B8 B5 104.39(9)
B4 C7 B1 B2 -119.16(10)
B4 C7 B1 B5 -26.59(10)
B4 C7 B1 B6 -92.00(11)
B4 C7 B2 B1 59.89(10)
B4 C7 B2 B3 -59.60(10)
B4 C7 B2 B6 33.12(13)
B4 C7 B2 B7 -31.88(13)
B4 C7 B3 B2 119.40(10)
B4 C7 B3 B7 92.01(11)
B4 C7 B3 B8 27.06(10)
B4 B1 B2 C7 -45.61(8)
B4 B1 B2 B3 -0.12(9)
B4 B1 B2 B6 104.43(10)
B4 B1 B2 B7 58.95(10)
B4 B1 B5 C8 -100.97(11)
B4 B1 B5 B6 -127.32(10)
B4 B1 B5 B8 -44.58(9)
B4 B1 B6 C8 17.98(13)
B4 B1 B6 B2 -82.53(10)
B4 B1 B6 B5 44.41(9)
B4 B1 B6 B7 -38.49(11)
B4 B3 B7 C8 -18.53(13)
B4 B3 B7 B2 82.97(9)
B4 B3 B7 B6 38.00(12)
B4 B3 B7 B8 -44.43(9)
B4 B3 B8 C8 101.10(11)
B4 B3 B8 B5 44.44(9)
B4 B3 B8 B7 127.04(10)
B4 B5 B6 C8 103.15(11)
B4 B5 B6 B1 -45.53(9)
B4 B5 B6 B2 0.21(11)
B4 B5 B6 B7 58.27(10)
B4 B5 B8 C8 -148.87(12)
B4 B5 B8 B3 -45.48(9)
B4 B5 B8 B7 -104.07(10)
B5 C8 B6 B1 28.03(10)
B5 C8 B6 B2 92.60(11)
B5 C8 B6 B7 120.19(10)
B5 C8 B7 B2 -32.10(14)
B5 C8 B7 B3 32.58(14)
B5 C8 B7 B6 -60.17(10)
B5 C8 B7 B8 60.04(10)
B5 C8 B8 B3 -92.69(11)
B5 C8 B8 B4 -27.90(10)
B5 C8 B8 B7 -120.19(10)
B5 B1 B2 C7 -104.02(10)
B5 B1 B2 B3 -58.52(10)
B5 B1 B2 B6 46.03(9)
B5 B1 B2 B7 0.55(12)
B5 B1 B4 C7 150.41(11)
B5 B1 B4 B3 104.78(9)
B5 B1 B4 B8 45.95(9)
B5 B1 B6 C8 -26.44(9)
B5 B1 B6 B2 -126.95(10)
B5 B1 B6 B7 -82.91(10)
B5 B4 B8 C8 26.36(10)
B5 B4 B8 B3 127.42(10)
B5 B4 B8 B7 82.79(10)
B5 B6 B7 C8 44.83(9)
B5 B6 B7 B2 -104.07(10)
B5 B6 B7 B3 -58.38(11)
B5 B6 B7 B8 0.08(9)
B6 C8 B5 B1 -27.86(10)
B6 C8 B5 B4 -92.51(11)
B6 C8 B5 B8 -120.26(11)
B6 C8 B7 B2 28.07(11)
B6 C8 B7 B3 92.75(11)
B6 C8 B7 B8 120.21(10)
B6 C8 B8 B3 -32.57(14)
B6 C8 B8 B4 32.22(14)
B6 C8 B8 B5 60.12(10)
B6 C8 B8 B7 -60.07(10)
B6 B1 B2 C7 -150.04(11)
B6 B1 B2 B3 -104.55(10)
B6 B1 B2 B7 -45.48(9)
B6 B1 B4 C7 104.71(10)
B6 B1 B4 B3 59.08(10)
B6 B1 B4 B5 -45.70(9)
B6 B1 B4 B8 0.24(12)
B6 B1 B5 C8 26.35(10)
B6 B1 B5 B4 127.32(10)
B6 B1 B5 B8 82.74(10)
B6 B2 B3 C7 -103.58(10)
B6 B2 B3 B4 -58.05(10)
B6 B2 B3 B7 45.79(9)
B6 B2 B3 B8 0.32(11)
B6 B2 B7 C8 -26.35(10)
B6 B2 B7 B3 -127.06(10)
B6 B2 B7 B8 -82.73(10)
B6 B5 B8 C8 -44.72(9)
B6 B5 B8 B3 58.67(11)
B6 B5 B8 B4 104.15(10)
B6 B5 B8 B7 0.08(9)
B6 B7 B8 C8 44.83(9)
B6 B7 B8 B3 -104.48(9)
B6 B7 B8 B4 -58.76(10)
B6 B7 B8 B5 -0.08(9)
B7 C8 B5 B1 32.21(14)
B7 C8 B5 B4 -32.45(14)
B7 C8 B5 B6 60.06(11)
B7 C8 B5 B8 -60.20(11)
B7 C8 B6 B1 -92.17(11)
B7 C8 B6 B2 -27.59(10)
B7 C8 B6 B5 -120.19(10)
B7 C8 B8 B3 27.50(10)
B7 C8 B8 B4 92.29(11)
B7 C8 B8 B5 120.19(10)
B7 B2 B3 C7 -149.37(11)
B7 B2 B3 B4 -103.84(10)
B7 B2 B3 B8 -45.47(9)
B7 B2 B6 C8 26.23(10)
B7 B2 B6 B1 127.34(10)
B7 B2 B6 B5 82.64(10)
B7 B3 B4 C7 -104.05(11)
B7 B3 B4 B1 -58.44(10)
B7 B3 B4 B5 0.09(12)
B7 B3 B4 B8 45.71(9)
B7 B3 B8 C8 -25.95(9)
B7 B3 B8 B4 -127.04(10)
B7 B3 B8 B5 -82.60(10)
B8 C8 B5 B1 92.41(11)
B8 C8 B5 B4 27.75(10)
B8 C8 B5 B6 120.26(11)
B8 C8 B6 B1 -31.96(14)
B8 C8 B6 B2 32.61(14)
B8 C8 B6 B5 -59.98(10)
B8 C8 B6 B7 60.21(11)
B8 C8 B7 B2 -92.13(11)
B8 C8 B7 B3 -27.45(10)
B8 C8 B7 B6 -120.21(10)
B8 B3 B4 C7 -149.76(11)
B8 B3 B4 B1 -104.15(10)
B8 B3 B4 B5 -45.62(9)
B8 B3 B7 C8 25.90(10)
B8 B3 B7 B2 127.39(10)
B8 B3 B7 B6 82.43(10)
B8 B4 B5 C8 -26.26(10)
B8 B4 B5 B1 -126.85(10)
B8 B4 B5 B6 -82.61(10)
B8 B5 B6 C8 44.79(9)
B8 B5 B6 B1 -103.88(9)
B8 B5 B6 B2 -58.14(10)
B8 B5 B6 B7 -0.08(9)
B9 C9 B10 B11 119.66(10)
B9 C9 B10 B14 26.88(10)
B9 C9 B10 B15 92.14(11)
B9 C9 B11 B10 -59.42(10)
B9 C9 B11 B12 59.91(10)
B9 C9 B11 B15 -32.11(13)
B9 C9 B11 B16 32.60(13)
B9 C9 B12 B11 -119.31(10)
B9 C9 B12 B13 -26.92(10)
B9 C9 B12 B16 -91.86(11)
B9 B10 B11 C9 45.39(8)
B9 B10 B11 B12 -0.09(9)
B9 B10 B11 B15 -104.09(10)
B9 B10 B11 B16 -58.51(10)
B9 B10 B14 C10 101.12(11)
B9 B10 B14 B13 44.66(9)
B9 B10 B14 B15 127.22(10)
B9 B10 B15 C10 -18.20(13)
B9 B10 B15 B11 82.86(9)
B9 B10 B15 B14 -44.32(9)
B9 B10 B15 B16 38.18(11)
B9 B12 B13 C10 -100.70(11)
B9 B12 B13 B14 -44.18(9)
B9 B12 B13 B16 -126.85(10)
B9 B12 B16 C10 18.43(12)
B9 B12 B16 B11 -82.70(10)
B9 B12 B16 B13 44.61(9)
B9 B12 B16 B15 -38.14(11)
B9 B13 B14 C10 -148.75(12)
B9 B13 B14 B10 -45.76(9)
B9 B13 B14 B15 -103.89(10)
B9 B13 B16 C10 103.08(11)
B9 B13 B16 B11 -0.40(11)
B9 B13 B16 B12 -45.98(9)
B9 B13 B16 B15 58.25(10)
B9 B14 B15 C10 -103.49(11)
B9 B14 B15 B10 45.49(9)
B9 B14 B15 B11 -0.15(12)
B9 B14 B15 B16 -58.75(10)
B10 C9 B9 B12 -119.50(10)
B10 C9 B9 B13 -92.52(10)
B10 C9 B9 B14 -27.21(10)
B10 C9 B11 B12 119.33(10)
B10 C9 B11 B15 27.31(10)
B10 C9 B11 B16 92.02(11)
B10 C9 B12 B9 59.55(10)
B10 C9 B12 B11 -59.76(10)
B10 C9 B12 B13 32.62(13)
B10 C9 B12 B16 -32.31(13)
B10 B9 B12 C9 -45.55(8)
B10 B9 B12 B11 -0.09(9)
B10 B9 B12 B13 104.42(9)
B10 B9 B12 B16 58.62(10)
B10 B9 B13 C10 18.67(13)
B10 B9 B13 B12 -82.60(10)
B10 B9 B13 B14 45.01(9)
B10 B9 B13 B16 -37.80(11)
B10 B9 B14 C10 -100.50(11)
B10 B9 B14 B13 -126.90(10)
B10 B9 B14 B15 -44.17(9)
B10 B11 B12 C9 45.65(8)
B10 B11 B12 B9 0.09(9)
B10 B11 B12 B13 -58.25(10)
B10 B11 B12 B16 -103.81(10)
B10 B11 B15 C10 100.91(11)
B10 B11 B15 B14 44.65(9)
B10 B11 B15 B16 127.04(10)
B10 B11 B16 C10 -18.22(12)
B10 B11 B16 B12 82.80(9)
B10 B11 B16 B13 38.36(11)
B10 B11 B16 B15 -44.41(8)
B10 B14 B15 C10 -148.99(11)
B10 B14 B15 B11 -45.64(9)
B10 B14 B15 B16 -104.24(9)
B10 B15 B16 C10 -103.34(11)
B10 B15 B16 B11 45.72(9)
B10 B15 B16 B12 0.06(12)
B10 B15 B16 B13 -58.50(10)
B11 C9 B9 B10 59.48(10)
B11 C9 B9 B12 -60.02(10)
B11 C9 B9 B13 -33.04(13)
B11 C9 B9 B14 32.27(14)
B11 C9 B10 B9 -119.66(10)
B11 C9 B10 B14 -92.78(11)
B11 C9 B10 B15 -27.52(10)
B11 C9 B12 B9 119.31(10)
B11 C9 B12 B13 92.39(10)
B11 C9 B12 B16 27.45(10)
B11 B10 B14 C10 18.68(12)
B11 B10 B14 B9 -82.44(9)
B11 B10 B14 B13 -37.78(11)
B11 B10 B14 B15 44.78(9)
B11 B10 B15 C10 -101.07(11)
B11 B10 B15 B14 -127.18(10)
B11 B10 B15 B16 -44.68(9)
B11 B12 B13 C10 -18.39(13)
B11 B12 B13 B9 82.31(10)
B11 B12 B13 B14 38.12(11)
B11 B12 B13 B16 -44.54(9)
B11 B12 B16 C10 101.13(11)
B11 B12 B16 B13 127.31(10)
B11 B12 B16 B15 44.56(9)
B11 B15 B16 C10 -149.05(11)
B11 B15 B16 B12 -45.66(9)
B11 B15 B16 B13 -104.22(9)
B12 C9 B9 B10 119.50(10)
B12 C9 B9 B13 26.98(10)
B12 C9 B9 B14 92.29(11)
B12 C9 B10 B9 -59.70(10)
B12 C9 B10 B11 59.96(10)
B12 C9 B10 B14 -32.82(13)
B12 C9 B10 B15 32.44(13)
B12 C9 B11 B10 -119.33(10)
B12 C9 B11 B15 -92.03(11)
B12 C9 B11 B16 -27.32(10)
B12 B9 B10 C9 45.40(8)
B12 B9 B10 B11 0.09(9)
B12 B9 B10 B14 -104.55(10)
B12 B9 B10 B15 -58.81(10)
B12 B9 B13 C10 101.26(11)
B12 B9 B13 B14 127.61(10)
B12 B9 B13 B16 44.80(9)
B12 B9 B14 C10 -17.88(13)
B12 B9 B14 B10 82.61(10)
B12 B9 B14 B13 -44.28(9)
B12 B9 B14 B15 38.44(11)
B12 B11 B15 C10 18.23(13)
B12 B11 B15 B10 -82.68(9)
B12 B11 B15 B14 -38.02(11)
B12 B11 B15 B16 44.36(9)
B12 B11 B16 C10 -101.02(11)
B12 B11 B16 B13 -44.44(9)
B12 B11 B16 B15 -127.21(10)
B12 B13 B14 C10 -103.28(11)
B12 B13 B14 B9 45.46(9)
B12 B13 B14 B10 -0.29(12)
B12 B13 B14 B15 -58.42(10)
B12 B13 B16 C10 149.06(11)
B12 B13 B16 B11 45.58(9)
B12 B13 B16 B15 104.23(10)
B13 C10 B14 B9 -27.94(10)
B13 C10 B14 B10 -92.51(10)
B13 C10 B14 B15 -120.06(10)
B13 C10 B15 B10 32.45(14)
B13 C10 B15 B11 -32.26(14)
B13 C10 B15 B14 60.26(10)
B13 C10 B15 B16 -60.00(10)
B13 C10 B16 B11 92.54(11)
B13 C10 B16 B12 27.69(10)
B13 C10 B16 B15 120.27(10)
B13 B9 B10 C9 103.94(11)
B13 B9 B10 B11 58.63(10)
B13 B9 B10 B14 -46.01(9)
B13 B9 B10 B15 -0.27(12)
B13 B9 B12 C9 -149.98(11)
B13 B9 B12 B11 -104.51(9)
B13 B9 B12 B16 -45.80(9)
B13 B9 B14 C10 26.40(10)
B13 B9 B14 B10 126.90(10)
B13 B9 B14 B15 82.72(10)
B13 B12 B16 C10 -26.18(10)
B13 B12 B16 B11 -127.31(10)
B13 B12 B16 B15 -82.74(10)
B13 B14 B15 C10 -44.95(9)
B13 B14 B15 B10 104.04(9)
B13 B14 B15 B11 58.40(10)
B13 B14 B15 B16 -0.20(9)
B14 C10 B13 B9 27.87(10)
B14 C10 B13 B12 92.78(11)
B14 C10 B13 B16 120.51(10)
B14 C10 B15 B10 -27.80(10)
B14 C10 B15 B11 -92.52(11)
B14 C10 B15 B16 -120.25(10)
B14 C10 B16 B11 32.63(13)
B14 C10 B16 B12 -32.22(13)
B14 C10 B16 B13 -59.91(10)
B14 C10 B16 B15 60.36(10)
B14 B9 B10 C9 149.95(11)
B14 B9 B10 B11 104.64(10)
B14 B9 B10 B15 45.75(9)
B14 B9 B12 C9 -104.48(11)
B14 B9 B12 B11 -59.01(10)
B14 B9 B12 B13 45.50(9)
B14 B9 B12 B16 -0.31(11)
B14 B9 B13 C10 -26.34(10)
B14 B9 B13 B12 -127.61(10)
B14 B9 B13 B16 -82.81(10)
B14 B10 B11 C9 103.61(10)
B14 B10 B11 B12 58.14(10)
B14 B10 B11 B15 -45.87(9)
B14 B10 B11 B16 -0.29(11)
B14 B10 B15 C10 26.11(10)
B14 B10 B15 B11 127.18(10)
B14 B10 B15 B16 82.50(10)
B14 B13 B16 C10 44.62(9)
B14 B13 B16 B11 -58.85(10)
B14 B13 B16 B12 -104.44(10)
B14 B13 B16 B15 -0.21(9)
B14 B15 B16 C10 -44.63(9)
B14 B15 B16 B11 104.42(9)
B14 B15 B16 B12 58.76(10)
B14 B15 B16 B13 0.20(9)
B15 C10 B13 B9 -32.58(14)
B15 C10 B13 B12 32.33(14)
B15 C10 B13 B14 -60.45(11)
B15 C10 B13 B16 60.05(11)
B15 C10 B14 B9 92.12(11)
B15 C10 B14 B10 27.54(10)
B15 C10 B14 B13 120.06(10)
B15 C10 B16 B11 -27.74(10)
B15 C10 B16 B12 -92.58(11)
B15 C10 B16 B13 -120.27(10)
B15 B10 B11 C9 149.48(11)
B15 B10 B11 B12 104.01(9)
B15 B10 B11 B16 45.58(9)
B15 B10 B14 C10 -26.11(10)
B15 B10 B14 B9 -127.22(10)
B15 B10 B14 B13 -82.56(10)
B15 B11 B12 C9 103.98(11)
B15 B11 B12 B9 58.41(10)
B15 B11 B12 B13 0.07(12)
B15 B11 B12 B16 -45.48(9)
B15 B11 B16 C10 26.19(9)
B15 B11 B16 B12 127.21(10)
B15 B11 B16 B13 82.77(10)
B16 C10 B13 B9 -92.63(11)
B16 C10 B13 B12 -27.72(10)
B16 C10 B13 B14 -120.51(10)
B16 C10 B14 B9 31.93(14)
B16 C10 B14 B10 -32.64(13)
B16 C10 B14 B13 59.87(10)
B16 C10 B14 B15 -60.19(10)
B16 C10 B15 B10 92.45(11)
B16 C10 B15 B11 27.73(10)
B16 C10 B15 B14 120.25(10)
B16 B11 B12 C9 149.47(11)
B16 B11 B12 B9 103.90(10)
B16 B11 B12 B13 45.56(9)
B16 B11 B15 C10 -26.13(10)
B16 B11 B15 B10 -127.04(10)
B16 B11 B15 B14 -82.38(10)
B16 B12 B13 C10 26.16(10)
B16 B12 B13 B9 126.85(10)
B16 B12 B13 B14 82.67(10)
B16 B13 B14 C10 -44.65(9)
B16 B13 B14 B9 104.09(10)
B16 B13 B14 B10 58.33(10)
B16 B13 B14 B15 0.20(9)
B17 C11 B18 B19 119.22(10)
B17 C11 B18 B22 26.78(10)
B17 C11 B18 B23 91.93(11)
B17 C11 B19 B18 -59.69(10)
B17 C11 B19 B20 59.79(10)
B17 C11 B19 B23 -32.47(13)
B17 C11 B19 B24 32.52(13)
B17 C11 B20 B19 -119.08(10)
B17 C11 B20 B21 -27.01(10)
B17 C11 B20 B24 -91.84(11)
B17 B18 B19 C11 45.56(8)
B17 B18 B19 B20 0.02(9)
B17 B18 B19 B23 -104.17(10)
B17 B18 B19 B24 -58.64(10)
B17 B18 B22 C12 100.97(12)
B17 B18 B22 B21 44.56(9)
B17 B18 B22 B23 127.07(11)
B17 B18 B23 C12 -18.45(13)
B17 B18 B23 B19 82.55(10)
B17 B18 B23 B22 -44.48(9)
B17 B18 B23 B24 38.08(12)
B17 B20 B21 C12 -100.40(12)
B17 B20 B21 B22 -44.20(9)
B17 B20 B21 B24 -126.84(10)
B17 B20 B24 C12 18.33(13)
B17 B20 B24 B19 -82.53(10)
B17 B20 B24 B21 44.71(9)
B17 B20 B24 B23 -38.14(11)
B17 B21 B22 C12 -149.00(12)
B17 B21 B22 B18 -45.76(9)
B17 B21 B22 B23 -104.06(10)
B17 B21 B24 C12 102.90(11)
B17 B21 B24 B19 -0.37(12)
B17 B21 B24 B20 -45.92(9)
B17 B21 B24 B23 58.28(10)
B17 B22 B23 C12 -103.38(11)
B17 B22 B23 B18 45.69(9)
B17 B22 B23 B19 0.04(12)
B17 B22 B23 B24 -58.56(10)
B18 C11 B17 B20 -119.42(10)
B18 C11 B17 B21 -92.40(11)
B18 C11 B17 B22 -26.97(11)
B18 C11 B19 B20 119.48(10)
B18 C11 B19 B23 27.22(10)
B18 C11 B19 B24 92.21(11)
B18 C11 B20 B17 59.63(10)
B18 C11 B20 B19 -59.45(10)
B18 C11 B20 B21 32.62(14)
B18 C11 B20 B24 -32.21(13)
B18 B17 B20 C11 -45.60(8)
B18 B17 B20 B19 0.02(9)
B18 B17 B20 B21 104.34(10)
B18 B17 B20 B24 58.59(10)
B18 B17 B21 C12 18.78(13)
B18 B17 B21 B20 -82.73(10)
B18 B17 B21 B22 44.80(9)
B18 B17 B21 B24 -37.83(12)
B18 B17 B22 C12 -100.83(12)
B18 B17 B22 B21 -127.00(10)
B18 B17 B22 B23 -44.43(9)
B18 B19 B20 C11 45.66(8)
B18 B19 B20 B17 -0.02(9)
B18 B19 B20 B21 -58.51(10)
B18 B19 B20 B24 -104.01(10)
B18 B19 B23 C12 100.85(12)
B18 B19 B23 B22 44.68(9)
B18 B19 B23 B24 127.28(10)
B18 B19 B24 C12 -18.02(13)
B18 B19 B24 B20 83.00(10)
B18 B19 B24 B21 38.55(12)
B18 B19 B24 B23 -44.41(9)
B18 B22 B23 C12 -149.07(12)
B18 B22 B23 B19 -45.66(9)
B18 B22 B23 B24 -104.25(9)
B18 B23 B24 C12 -103.24(11)
B18 B23 B24 B19 45.48(9)
B18 B23 B24 B20 0.03(12)
B18 B23 B24 B21 -58.53(10)
B19 C11 B17 B18 59.56(10)
B19 C11 B17 B20 -59.86(10)
B19 C11 B17 B21 -32.83(14)
B19 C11 B17 B22 32.59(14)
B19 C11 B18 B17 -119.22(10)
B19 C11 B18 B22 -92.45(11)
B19 C11 B18 B23 -27.29(10)
B19 C11 B20 B17 119.08(10)
B19 C11 B20 B21 92.07(11)
B19 C11 B20 B24 27.25(10)
B19 B18 B22 C12 18.70(13)
B19 B18 B22 B17 -82.28(10)
B19 B18 B22 B21 -37.72(12)
B19 B18 B22 B23 44.79(9)
B19 B18 B23 C12 -101.00(12)
B19 B18 B23 B22 -127.02(10)
B19 B18 B23 B24 -44.47(9)
B19 B20 B21 C12 -18.06(13)
B19 B20 B21 B17 82.34(10)
B19 B20 B21 B22 38.14(12)
B19 B20 B21 B24 -44.50(9)
B19 B20 B24 C12 100.86(12)
B19 B20 B24 B21 127.23(11)
B19 B20 B24 B23 44.39(9)
B19 B23 B24 C12 -148.72(12)
B19 B23 B24 B20 -45.45(9)
B19 B23 B24 B21 -104.01(10)
B20 C11 B17 B18 119.42(10)
B20 C11 B17 B21 27.03(10)
B20 C11 B17 B22 92.45(11)
B20 C11 B18 B17 -59.60(10)
B20 C11 B18 B19 59.62(10)
B20 C11 B18 B22 -32.83(14)
B20 C11 B18 B23 32.33(14)
B20 C11 B19 B18 -119.48(10)
B20 C11 B19 B23 -92.26(11)
B20 C11 B19 B24 -27.27(10)
B20 B17 B18 C11 45.59(8)
B20 B17 B18 B19 -0.02(9)
B20 B17 B18 B22 -104.54(10)
B20 B17 B18 B23 -58.76(10)
B20 B17 B21 C12 101.51(12)
B20 B17 B21 B22 127.53(10)
B20 B17 B21 B24 44.90(9)
B20 B17 B22 C12 -18.16(13)
B20 B17 B22 B18 82.67(10)
B20 B17 B22 B21 -44.33(9)
B20 B17 B22 B23 38.24(12)
B20 B19 B23 C12 17.96(13)
B20 B19 B23 B18 -82.89(10)
B20 B19 B23 B22 -38.21(12)
B20 B19 B23 B24 44.40(9)
B20 B19 B24 C12 -101.02(12)
B20 B19 B24 B21 -44.45(9)
B20 B19 B24 B23 -127.41(10)
B20 B21 B22 C12 -103.58(11)
B20 B21 B22 B17 45.42(9)
B20 B21 B22 B18 -0.34(12)
B20 B21 B22 B23 -58.64(10)
B20 B21 B24 C12 148.82(12)
B20 B21 B24 B19 45.56(9)
B20 B21 B24 B23 104.20(10)
B21 C12 B22 B17 -27.69(10)
B21 C12 B22 B18 -92.42(11)
B21 C12 B22 B23 -119.99(10)
B21 C12 B23 B18 32.89(15)
B21 C12 B23 B19 -31.69(15)
B21 C12 B23 B22 60.59(11)
B21 C12 B23 B24 -59.69(11)
B21 C12 B24 B19 92.55(11)
B21 C12 B24 B20 27.88(10)
B21 C12 B24 B23 120.53(10)
B21 B17 B18 C11 104.14(11)
B21 B17 B18 B19 58.53(10)
B21 B17 B18 B22 -45.98(9)
B21 B17 B18 B23 -0.21(12)
B21 B17 B20 C11 -149.94(11)
B21 B17 B20 B19 -104.32(10)
B21 B17 B20 B24 -45.75(9)
B21 B17 B22 C12 26.17(10)
B21 B17 B22 B18 127.00(10)
B21 B17 B22 B23 82.57(10)
B21 B20 B24 C12 -26.37(10)
B21 B20 B24 B19 -127.23(11)
B21 B20 B24 B23 -82.85(10)
B21 B22 B23 C12 -44.94(9)
B21 B22 B23 B18 104.13(10)
B21 B22 B23 B19 58.48(10)
B21 B22 B23 B24 -0.12(9)
B22 C12 B21 B17 27.62(10)
B22 C12 B21 B20 92.40(11)
B22 C12 B21 B24 120.41(10)
B22 C12 B23 B18 -27.70(10)
B22 C12 B23 B19 -92.28(11)
B22 C12 B23 B24 -120.28(11)
B22 C12 B24 B19 32.35(14)
B22 C12 B24 B20 -32.33(14)
B22 C12 B24 B21 -60.21(11)
B22 C12 B24 B23 60.32(11)
B22 B17 B18 C11 150.12(12)
B22 B17 B18 B19 104.52(10)
B22 B17 B18 B23 45.78(9)
B22 B17 B20 C11 -104.33(11)
B22 B17 B20 B19 -58.71(10)
B22 B17 B20 B21 45.61(9)
B22 B17 B20 B24 -0.14(12)
B22 B17 B21 C12 -26.02(10)
B22 B17 B21 B20 -127.53(10)
B22 B17 B21 B24 -82.64(10)
B22 B18 B19 C11 103.86(11)
B22 B18 B19 B20 58.32(10)
B22 B18 B19 B23 -45.87(9)
B22 B18 B19 B24 -0.34(12)
B22 B18 B23 C12 26.02(10)
B22 B18 B23 B19 127.02(10)
B22 B18 B23 B24 82.55(10)
B22 B21 B24 C12 44.49(9)
B22 B21 B24 B19 -58.77(10)
B22 B21 B24 B20 -104.32(10)
B22 B21 B24 B23 -0.12(9)
B22 B23 B24 C12 -44.59(9)
B22 B23 B24 B19 104.13(10)
B22 B23 B24 B20 58.68(10)
B22 B23 B24 B21 0.12(9)
B23 C12 B21 B17 -32.95(15)
B23 C12 B21 B20 31.83(15)
B23 C12 B21 B22 -60.57(11)
B23 C12 B21 B24 59.84(11)
B23 C12 B22 B17 92.30(11)
B23 C12 B22 B18 27.57(10)
B23 C12 B22 B21 119.99(10)
B23 C12 B24 B19 -27.97(10)
B23 C12 B24 B20 -92.64(11)
B23 C12 B24 B21 -120.53(10)
B23 B18 B19 C11 149.72(11)
B23 B18 B19 B20 104.19(10)
B23 B18 B19 B24 45.52(9)
B23 B18 B22 C12 -26.10(10)
B23 B18 B22 B17 -127.07(11)
B23 B18 B22 B21 -82.51(10)
B23 B19 B20 C11 104.22(11)
B23 B19 B20 B17 58.53(10)
B23 B19 B20 B21 0.05(12)
B23 B19 B20 B24 -45.45(9)
B23 B19 B24 C12 26.39(10)
B23 B19 B24 B20 127.41(10)
B23 B19 B24 B21 82.96(10)
B24 C12 B21 B17 -92.78(11)
B24 C12 B21 B20 -28.01(11)
B24 C12 B21 B22 -120.41(10)
B24 C12 B22 B17 32.17(14)
B24 C12 B22 B18 -32.56(14)
B24 C12 B22 B21 59.86(11)
B24 C12 B22 B23 -60.13(11)
B24 C12 B23 B18 92.58(11)
B24 C12 B23 B19 28.00(10)
B24 C12 B23 B22 120.28(11)
B24 B19 B20 C11 149.67(11)
B24 B19 B20 B17 103.99(10)
B24 B19 B20 B21 45.50(9)
B24 B19 B23 C12 -26.44(10)
B24 B19 B23 B18 -127.28(10)
B24 B19 B23 B22 -82.60(10)
B24 B20 B21 C12 26.43(10)
B24 B20 B21 B17 126.84(10)
B24 B20 B21 B22 82.64(10)
B24 B21 B22 C12 -44.82(9)
B24 B21 B22 B17 104.18(10)
B24 B21 B22 B18 58.42(10)
B24 B21 B22 B23 0.12(9)
